data_8000379
loop_
_publ_author_name
'Andrzejewski, Micha\/l'
'Katrusiak, Andrzej'

_publ_section_title
;
 Piezochromic Porous Metal-Organic Framework.
;
_journal_issue 1
_journal_name_full 'The journal of physical chemistry letters'
_journal_page_first 279
_journal_page_last 284
_journal_paper_doi 10.1021/acs.jpclett.6b02458
_journal_volume 8
_journal_year 2017
_chemical_formula_moiety 'C14 H18 Co N2 O5'
_chemical_formula_sum 'C14 H18 Co N2 O5'
_chemical_formula_weight 353.23
_chemical_name_common AMU1
_chemical_name_systematic
;
Co(1,4-benzenedicarboxylate)(1,4-diazabicyclo[2.2.2]octane)H2O
;
_space_group_crystal_system triclinic
_space_group_IT_number 1
_space_group_name_Hall 'P 1'
_space_group_name_H-M_alt 'P 1'
_atom_sites_solution_hydrogens mixed
_atom_sites_solution_primary direct
_audit_creation_date 2016-07-12
_audit_creation_method
;
Olex2 1.2
(compiled 2016.02.19 svn.r3266 for OlexSys, GUI svn.r5155)
;
_cell_angle_alpha 90.42(2)
_cell_angle_beta 96.96(3)
_cell_angle_gamma 95.048(12)
_cell_formula_units_Z 1
_cell_length_a 5.8059(11)
_cell_length_b 7.0187(7)
_cell_length_c 10.556(3)
_cell_measurement_reflns_used 911
_cell_measurement_temperature 296(2)
_cell_measurement_theta_max 56.208
_cell_measurement_theta_min 5.828
_cell_volume 425.26(15)
_computing_molecular_graphics 'Olex2 (Dolomanov et al., 2009)'
_computing_publication_material 'Olex2 (Dolomanov et al., 2009)'
_computing_structure_refinement 'ShelXL (Sheldrick, 2015)'
_computing_structure_solution 'ShelXS (Sheldrick, 2008)'
_diffrn_ambient_temperature 296(2)
_diffrn_measured_fraction_theta_full 0.255
_diffrn_measured_fraction_theta_max 0.225
_diffrn_measurement_device_type 'multiwire proportional'
_diffrn_measurement_method 'phi and omega scans'
_diffrn_radiation_monochromator graphite
_diffrn_radiation_type MoK\a
_diffrn_radiation_wavelength 0.71073
_diffrn_reflns_av_R_equivalents 0.1040
_diffrn_reflns_av_unetI/netI 0.1433
_diffrn_reflns_Laue_measured_fraction_full 0.255
_diffrn_reflns_Laue_measured_fraction_max 0.225
_diffrn_reflns_limit_h_max 7
_diffrn_reflns_limit_h_min -7
_diffrn_reflns_limit_k_max 9
_diffrn_reflns_limit_k_min -9
_diffrn_reflns_limit_l_max 4
_diffrn_reflns_limit_l_min -4
_diffrn_reflns_number 2728
_diffrn_reflns_point_group_measured_fraction_full 0.255
_diffrn_reflns_point_group_measured_fraction_max 0.225
_diffrn_reflns_theta_full 26.000
_diffrn_reflns_theta_max 28.104
_diffrn_reflns_theta_min 2.914
_exptl_absorpt_coefficient_mu 1.031
_exptl_absorpt_correction_T_max 0.902
_exptl_absorpt_correction_T_min 0.884
_exptl_absorpt_correction_type multi-scan
_exptl_absorpt_process_details
;
Data were collected and reduced by program CrysAlisPro, 
and SCALE3 ABSPACK was used for absorption correction
;
_exptl_crystal_colour orange/yellow
_exptl_crystal_density_diffrn 1.379
_exptl_crystal_description plate
_exptl_crystal_F_000 183
_exptl_crystal_size_max 0.3
_exptl_crystal_size_mid 0.1
_exptl_crystal_size_min 0.1
_refine_diff_density_max 1.381
_refine_diff_density_min -0.709
_refine_diff_density_rms 0.221
_refine_ls_abs_structure_details
;
 Refined as a perfect inversion twin.
;
_refine_ls_abs_structure_Flack 0.5
_refine_ls_extinction_method none
_refine_ls_goodness_of_fit_ref 1.521
_refine_ls_hydrogen_treatment constr
_refine_ls_matrix_type full
_refine_ls_number_parameters 68
_refine_ls_number_reflns 911
_refine_ls_number_restraints 37
_refine_ls_restrained_S_all 1.622
_refine_ls_R_factor_all 0.2303
_refine_ls_R_factor_gt 0.1713
_refine_ls_shift/su_max 0.000
_refine_ls_shift/su_mean 0.000
_refine_ls_structure_factor_coef Fsqd
_refine_ls_weighting_details 'w=1/[\s^2^(Fo^2^)+(0.2000P)^2^] where P=(Fo^2^+2Fc^2^)/3'
_refine_ls_weighting_scheme calc
_refine_ls_wR_factor_gt 0.3955
_refine_ls_wR_factor_ref 0.4355
_reflns_Friedel_coverage 1.000
_reflns_Friedel_fraction_full 0.255
_reflns_Friedel_fraction_max 0.225
_reflns_number_gt 530
_reflns_number_total 911
_reflns_threshold_expression 'I > 2\s(I)'
_cod_data_source_file jz6b02458_si_004.cif
_cod_data_source_block 121GPa_P1
_cod_original_cell_volume 425.26(14)
_cod_database_code 8000379
_shelx_space_group_comment
;
The symmetry employed for this shelxl refinement is uniquely defined
by the following loop, which should always be used as a source of
symmetry information in preference to the above space-group names.
They are only intended as comments.
;
_olex2_refinement_description
;
1. Fixed Uiso
 At 1.2 times of:
  All C(H) groups, All C(H,H) groups
 At 1.5 times of:
  All O(H,H) groups
2. Restrained distances
 C8-O4
 1.23 with sigma of 0.002
 C8-O3
 1.23 with sigma of 0.002
 O1-C7
 1.23 with sigma of 0.002
 O2-C7
 1.23 with sigma of 0.002
 C4-C8
 1.48 with sigma of 0.002
 C7-C1
 1.48 with sigma of 0.002
 C5-C4
 1.38 with sigma of 0.002
 C5-C6
 1.38 with sigma of 0.002
 C6-C1
 1.38 with sigma of 0.002
 C1-C2
 1.38 with sigma of 0.002
 C2-C3
 1.38 with sigma of 0.002
 C3-C4
 1.38 with sigma of 0.002
 C10-N2
 1.48 with sigma of 0.002
 N2-C14
 1.48 with sigma of 0.002
 N2-C12
 1.48 with sigma of 0.002
 C9-N1
 1.48 with sigma of 0.002
 C13-N1
 1.48 with sigma of 0.002
 N1-C11
 1.48 with sigma of 0.002
 C10-C9
 1.52 with sigma of 0.002
 C14-C13
 1.52 with sigma of 0.002
 C12-C11
 1.52 with sigma of 0.002
 O4-O3
 2.16 with sigma of 0.002
 O1-O2
 2.16 with sigma of 0.002
 O4-C4 \\sim C4-O3
 with sigma of 0.02
 O1-C1 \\sim C1-O2
 with sigma of 0.02
3. Restrained planarity
 C8, C6, C1, C2, C3, C4, C5, C7, O2, O1, O4, O3
 with sigma of 0.1
4. Uiso/Uaniso restraints and constraints
Uiso(C6) = Uiso(C1) = Uiso(C2) = Uiso(C3) = Uiso(C4) = Uiso(C5)
Uiso(O3) = Uiso(O4) = Uiso(O1) = Uiso(O2)
Uiso(C7) = Uiso(C8)
Uiso(N2) = Uiso(N1)
5.a Rotating group:
 O1W(H1WA,H1WB)
5.b Secondary CH2 refined with riding coordinates:
 C11(H11A,H11B), C9(H9A,H9B), C12(H12A,H12B), C10(H10A,H10B), C14(H14A,H14B),
 C13(H13A,H13B)
5.c Aromatic/amide H refined with riding coordinates:
 C6(H6), C2(H2), C3(H3), C5(H5)
5.d Fitted hexagon refined as free rotating group:
 C6(C1,C2,C3,C4,C5)
;
_olex2_submission_special_instructions 'No special instructions were received'

loop_
_space_group_symop_operation_xyz
'x, y, z'

loop_
_atom_site_label
_atom_site_type_symbol
_atom_site_fract_x
_atom_site_fract_y
_atom_site_fract_z
_atom_site_U_iso_or_equiv
_atom_site_adp_type
_atom_site_occupancy
_atom_site_site_symmetry_order
_atom_site_calc_flag
_atom_site_refinement_flags_posn
_atom_site_refinement_flags_adp
Co1 Co 0.000(2) 0.0000(15) 0.000(4) 0.033(3) Uiso 1 1 d . .
O1W O 0.343(6) 0.016(5) -0.025(11) 0.006(7) Uiso 1 1 d . .
H1WA H 0.3529 0.0448 -0.1023 0.009 Uiso 1 1 d R U
H1WB H 0.4210 0.1019 0.0239 0.009 Uiso 1 1 d R U
C8 C -0.314(4) -0.032(3) 0.731(3) 0.024(8) Uiso 1 1 d D .
C6 C 0.000(4) 0.018(3) 0.441(3) 0.028(5) Uiso 1 1 d DG .
H6 H 0.1505 0.0487 0.4212 0.034 Uiso 1 1 calc R U
C1 C -0.181(5) -0.025(2) 0.343(3) 0.028(5) Uiso 1 1 d DG .
C2 C -0.407(4) -0.070(3) 0.373(3) 0.028(5) Uiso 1 1 d DG .
H2 H -0.5278 -0.0994 0.3074 0.034 Uiso 1 1 calc R U
C3 C -0.451(4) -0.072(3) 0.499(4) 0.028(5) Uiso 1 1 d DG .
H3 H -0.6014 -0.1027 0.5186 0.034 Uiso 1 1 calc R U
C4 C -0.270(6) -0.029(3) 0.596(3) 0.028(5) Uiso 1 1 d DG .
C5 C -0.044(5) 0.016(3) 0.567(3) 0.028(5) Uiso 1 1 d DG .
H5 H 0.0769 0.0454 0.6324 0.034 Uiso 1 1 calc R U
C7 C -0.107(4) -0.018(4) 0.214(3) 0.024(8) Uiso 1 1 d D .
O2 O -0.255(5) -0.043(4) 0.121(3) 0.037(6) Uiso 1 1 d D .
N1 N -0.005(5) 0.311(4) -0.010(5) 0.020(6) Uiso 1 1 d D .
N2 N -0.018(5) 0.682(4) -0.024(5) 0.020(6) Uiso 1 1 d D .
C11 C -0.243(5) 0.368(4) -0.005(13) 0.034(14) Uiso 1 1 d D .
H11A H -0.3107 0.3039 0.0643 0.041 Uiso 1 1 calc R U
H11B H -0.3401 0.3309 -0.0842 0.041 Uiso 1 1 calc R U
C9 C 0.102(7) 0.394(3) -0.120(6) 0.012(10) Uiso 1 1 d D .
H9A H 0.0210 0.3339 -0.1981 0.014 Uiso 1 1 calc R U
H9B H 0.2628 0.3629 -0.1136 0.014 Uiso 1 1 calc R U
C12 C -0.233(7) 0.584(3) 0.015(9) 0.025(12) Uiso 1 1 d D .
H12A H -0.3677 0.6316 -0.0344 0.030 Uiso 1 1 calc R U
H12B H -0.2409 0.6121 0.1042 0.030 Uiso 1 1 calc R U
C10 C 0.097(8) 0.609(3) -0.130(6) 0.026(12) Uiso 1 1 d D .
H10A H 0.2549 0.6694 -0.1257 0.031 Uiso 1 1 calc R U
H10B H 0.0129 0.6402 -0.2112 0.031 Uiso 1 1 calc R U
C14 C 0.166(8) 0.622(4) 0.073(7) 0.035(15) Uiso 1 1 d D .
H14A H 0.1534 0.6860 0.1532 0.042 Uiso 1 1 calc R U
H14B H 0.3163 0.6643 0.0472 0.042 Uiso 1 1 calc R U
C13 C 0.157(8) 0.408(4) 0.095(6) 0.025(12) Uiso 1 1 d D .
H13A H 0.3107 0.3641 0.0955 0.030 Uiso 1 1 calc R U
H13B H 0.1018 0.3782 0.1762 0.030 Uiso 1 1 calc R U
O1 O 0.102(4) 0.019(4) 0.205(4) 0.037(6) Uiso 1 1 d D .
O4 O -0.149(5) 0.009(4) 0.814(4) 0.037(6) Uiso 1 1 d D .
O3 O -0.514(4) -0.074(4) 0.756(4) 0.037(6) Uiso 1 1 d D .

loop_
_atom_type_symbol
_atom_type_description
_atom_type_scat_dispersion_real
_atom_type_scat_dispersion_imag
_atom_type_scat_source
C C 0.0033 0.0016 'International Tables Vol C Tables 4.2.6.8 and 6.1.1.4'
H H 0.0000 0.0000 'International Tables Vol C Tables 4.2.6.8 and 6.1.1.4'
Co Co 0.3494 0.9721 'International Tables Vol C Tables 4.2.6.8 and 6.1.1.4'
N N 0.0061 0.0033 'International Tables Vol C Tables 4.2.6.8 and 6.1.1.4'
O O 0.0106 0.0060 'International Tables Vol C Tables 4.2.6.8 and 6.1.1.4'

loop_
_geom_angle_atom_site_label_1
_geom_angle_atom_site_label_2
_geom_angle_atom_site_label_3
_geom_angle
_geom_angle_site_symmetry_1
_geom_angle_site_symmetry_3
O1W Co1 O2 149(3) . .
O1W Co1 N1 91.7(10) . .
O1W Co1 N2 89.4(12) . 1_545
O1W Co1 O1 89(3) . .
O1W Co1 O4 100(3) . 1_554
O2 Co1 N1 96.5(14) . .
O2 Co1 N2 87.5(14) . 1_545
O2 Co1 O1 61.1(12) . .
N1 Co1 N2 170(3) . 1_545
O1 Co1 N1 91(2) . .
O1 Co1 N2 98(2) . 1_545
O4 Co1 O2 110.3(12) 1_554 .
O4 Co1 N1 82.9(19) 1_554 .
O4 Co1 N2 88(2) 1_554 1_545
O4 Co1 O1 169.0(13) 1_554 .
Co1 O1W H1WA 107.6 . .
Co1 O1W H1WB 111.0 . .
H1WA O1W H1WB 109.4 . .
O4 C8 C4 118.1(12) . .
O3 C8 C4 119.0(12) . .
O3 C8 O4 122.9(5) . .
C1 C6 H6 120.0 . .
C1 C6 C5 120.0 . .
C5 C6 H6 120.0 . .
C6 C1 C7 113.6(19) . .
C2 C1 C6 120.0 . .
C2 C1 C7 126.4(19) . .
C1 C2 H2 120.0 . .
C1 C2 C3 120.0 . .
C3 C2 H2 120.0 . .
C2 C3 H3 120.0 . .
C4 C3 C2 120.0 . .
C4 C3 H3 120.0 . .
C3 C4 C8 120(2) . .
C5 C4 C8 120(2) . .
C5 C4 C3 120.0 . .
C6 C5 H5 120.0 . .
C4 C5 C6 120.0 . .
C4 C5 H5 120.0 . .
O2 C7 C1 118.9(12) . .
O2 C7 O1 122.9(5) . .
O1 C7 C1 118.2(12) . .
C7 O2 Co1 90.3(18) . .
C11 N1 Co1 111(2) . .
C11 N1 C9 112(6) . .
C11 N1 C13 110(5) . .
C9 N1 Co1 113(2) . .
C13 N1 Co1 111(2) . .
C13 N1 C9 99(4) . .
C12 N2 Co1 113(2) . 1_565
C10 N2 Co1 117(2) . 1_565
C10 N2 C12 122(4) . .
C14 N2 Co1 105(3) . 1_565
C14 N2 C12 103(4) . .
C14 N2 C10 92(4) . .
N1 C11 H11A 109.7 . .
N1 C11 H11B 109.7 . .
N1 C11 C12 110(3) . .
H11A C11 H11B 108.2 . .
C12 C11 H11A 109.7 . .
C12 C11 H11B 109.7 . .
N1 C9 H9A 108.8 . .
N1 C9 H9B 108.8 . .
N1 C9 C10 114(4) . .
H9A C9 H9B 107.7 . .
C10 C9 H9A 108.8 . .
C10 C9 H9B 108.8 . .
N2 C12 C11 112(3) . .
N2 C12 H12A 109.3 . .
N2 C12 H12B 109.3 . .
C11 C12 H12A 109.3 . .
C11 C12 H12B 109.3 . .
H12A C12 H12B 107.9 . .
N2 C10 C9 110(3) . .
N2 C10 H10A 109.7 . .
N2 C10 H10B 109.7 . .
C9 C10 H10A 109.7 . .
C9 C10 H10B 109.7 . .
H10A C10 H10B 108.2 . .
N2 C14 H14A 108.5 . .
N2 C14 H14B 108.5 . .
N2 C14 C13 115(4) . .
H14A C14 H14B 107.5 . .
C13 C14 H14A 108.5 . .
C13 C14 H14B 108.5 . .
N1 C13 C14 108(4) . .
N1 C13 H13A 110.1 . .
N1 C13 H13B 110.1 . .
C14 C13 H13A 110.1 . .
C14 C13 H13B 110.1 . .
H13A C13 H13B 108.4 . .
C7 O1 Co1 85.7(13) . .
C8 O4 Co1 150(2) . 1_556

loop_
_geom_bond_atom_site_label_1
_geom_bond_atom_site_label_2
_geom_bond_distance
_geom_bond_site_symmetry_2
Co1 O1W 2.03(2) .
Co1 O2 2.07(4) .
Co1 N1 2.19(3) .
Co1 N2 2.23(3) 1_545
Co1 O1 2.17(6) .
Co1 O4 2.05(5) 1_554
O1W H1WA 0.8506 .
O1W H1WB 0.8508 .
C8 C4 1.480(3) .
C8 O4 1.230(3) .
C8 O3 1.229(3) .
C6 H6 0.9300 .
C6 C1 1.3900 .
C6 C5 1.3900 .
C1 C2 1.3900 .
C1 C7 1.480(3) .
C2 H2 0.9300 .
C2 C3 1.3900 .
C3 H3 0.9300 .
C3 C4 1.3900 .
C4 C5 1.3900 .
C5 H5 0.9300 .
C7 O2 1.230(3) .
C7 O1 1.230(3) .
N1 C11 1.480(3) .
N1 C9 1.480(3) .
N1 C13 1.480(3) .
N2 Co1 2.23(3) 1_565
N2 C12 1.480(3) .
N2 C10 1.480(3) .
N2 C14 1.480(3) .
C11 H11A 0.9700 .
C11 H11B 0.9700 .
C11 C12 1.520(3) .
C9 H9A 0.9700 .
C9 H9B 0.9700 .
C9 C10 1.520(3) .
C12 H12A 0.9700 .
C12 H12B 0.9700 .
C10 H10A 0.9700 .
C10 H10B 0.9700 .
C14 H14A 0.9700 .
C14 H14B 0.9700 .
C14 C13 1.520(3) .
C13 H13A 0.9700 .
C13 H13B 0.9700 .
O4 Co1 2.05(5) 1_556

loop_
_geom_torsion_atom_site_label_1
_geom_torsion_atom_site_label_2
_geom_torsion_atom_site_label_3
_geom_torsion_atom_site_label_4
_geom_torsion
_geom_torsion_site_symmetry_1
_geom_torsion_site_symmetry_4
Co1 N1 C11 C12 169(6) . .
Co1 N1 C9 C10 179(4) . .
Co1 N1 C13 C14 174(4) . .
Co1 N2 C12 C11 179(6) 1_565 .
Co1 N2 C10 C9 171(4) 1_565 .
Co1 N2 C14 C13 168(5) 1_565 .
C8 C4 C5 C6 179.6(11) . .
C6 C1 C2 C3 0.0 . .
C6 C1 C7 O2 -175.9(19) . .
C6 C1 C7 O1 2(2) . .
C1 C6 C5 C4 0.0 . .
C1 C2 C3 C4 0.0 . .
C1 C7 O2 Co1 178.2(17) . .
C1 C7 O1 Co1 -178.2(18) . .
C2 C1 C7 O2 5(3) . .
C2 C1 C7 O1 -177.8(16) . .
C2 C3 C4 C8 -179.6(11) . .
C2 C3 C4 C5 0.0 . .
C3 C4 C5 C6 0.0 . .
C4 C8 O4 Co1 -159(3) . 1_556
C5 C6 C1 C2 0.0 . .
C5 C6 C1 C7 -179.7(12) . .
C7 C1 C2 C3 179.6(13) . .
O2 C7 O1 Co1 -1(3) . .
N1 C11 C12 N2 21(11) . .
N1 C9 C10 N2 0(5) . .
N2 C14 C13 N1 13(6) . .
C11 N1 C9 C10 52(6) . .
C11 N1 C13 C14 -64(6) . .
C9 N1 C11 C12 -64(9) . .
C9 N1 C13 C14 54(4) . .
C12 N2 C10 C9 -43(6) . .
C12 N2 C14 C13 50(6) . .
C10 N2 C12 C11 32(9) . .
C10 N2 C14 C13 -74(5) . .
C14 N2 C12 C11 -69(8) . .
C14 N2 C10 C9 63(4) . .
C13 N1 C11 C12 46(10) . .
C13 N1 C9 C10 -63(4) . .
O1 C7 O2 Co1 1(3) . .
O4 C8 C4 C3 -179.3(13) . .
O4 C8 C4 C5 1.1(17) . .
O3 C8 C4 C3 0.4(16) . .
O3 C8 C4 C5 -179.2(13) . .
O3 C8 O4 Co1 21(4) . 1_556
